data_2201622
loop_
_publ_author_name
'Shang Shan'
'Duan-Jun Xu'
'Jing-Yun Wu'
'Michael Y. Chiang'

_publ_section_title
;
 Propiophenone 2,4-dinitrophenylhydrazone
;
_journal_issue 12
_journal_name_full 'Acta Crystallographica Section E'
_journal_page_first o1444
_journal_page_last o1445
_journal_paper_doi 10.1107/S160053680202175X
_journal_volume 58
_journal_year 2002
_chemical_formula_iupac 'C15 H14 N4 O4'
_chemical_formula_moiety 'C15 H14 N4 O4'
_chemical_formula_sum 'C15 H14 N4 O4'
_chemical_formula_weight 314.30
_chemical_name_systematic ?
_space_group_IT_number 14
_symmetry_cell_setting monoclinic
_symmetry_space_group_name_Hall '-P 2ybc'
_symmetry_space_group_name_H-M 'P 1 21/c 1'
_atom_sites_solution_hydrogens geom
_atom_sites_solution_primary direct
_atom_sites_solution_secondary difmap
_audit_creation_method SHELXL-97
_cell_angle_alpha 90.00
_cell_angle_beta 101.38(2)
_cell_angle_gamma 90.00
_cell_formula_units_Z 4
_cell_length_a 13.976(2)
_cell_length_b 15.380(4)
_cell_length_c 7.0465(18)
_cell_measurement_reflns_used 25
_cell_measurement_temperature 298(2)
_cell_measurement_theta_max 12.5
_cell_measurement_theta_min 4.6
_cell_volume 1484.9(6)
_computing_cell_refinement 'MSC/AFC Diffractometer Control Software'
_computing_data_collection
;
MSC/AFC Diffractometer Control Software
(Molecular Structure Corporation, 1992)
;
_computing_data_reduction 'TEXSAN (Molecular Structure Corporation, 1985)'
_computing_molecular_graphics 'XP (Siemens, 1994)'
_computing_publication_material 'WinGX (Farrugia, 1999)'
_computing_structure_refinement 'SHELXL97 (Sheldrick, 1997)'
_computing_structure_solution 'SIR92 (Altomare et al., 1993)'
_diffrn_ambient_temperature 298(2)
_diffrn_measured_fraction_theta_full 0.998
_diffrn_measured_fraction_theta_max 0.998
_diffrn_measurement_device_type 'Rigaku AFC-7S'
_diffrn_measurement_method \w/2\q
_diffrn_radiation_monochromator graphite
_diffrn_radiation_source 'fine-focus sealed tube'
_diffrn_radiation_type MoK\a
_diffrn_radiation_wavelength 0.71069
_diffrn_reflns_av_R_equivalents 0.0651
_diffrn_reflns_av_sigmaI/netI 0.0939
_diffrn_reflns_limit_h_max 16
_diffrn_reflns_limit_h_min -17
_diffrn_reflns_limit_k_max 0
_diffrn_reflns_limit_k_min -18
_diffrn_reflns_limit_l_max 8
_diffrn_reflns_limit_l_min 0
_diffrn_reflns_number 3168
_diffrn_reflns_theta_full 26.0
_diffrn_reflns_theta_max 26.0
_diffrn_reflns_theta_min 2.6
_diffrn_standards_decay_% 0.3
_diffrn_standards_interval_count 150
_diffrn_standards_number 3
_exptl_absorpt_coefficient_mu 0.105
_exptl_absorpt_correction_type none
_exptl_crystal_colour red
_exptl_crystal_density_diffrn 1.406
_exptl_crystal_density_method 'not measured'
_exptl_crystal_description prism
_exptl_crystal_F_000 656
_exptl_crystal_size_max 0.55
_exptl_crystal_size_mid 0.45
_exptl_crystal_size_min 0.35
_refine_diff_density_max 0.19
_refine_diff_density_min -0.17
_refine_ls_extinction_coef 0.0064(13)
_refine_ls_extinction_expression Fc^*^=kFc[1+0.001xFc^2^\l^3^/sin(2\q)]^-1/4^
_refine_ls_extinction_method SHELXL97
_refine_ls_goodness_of_fit_ref 0.947
_refine_ls_hydrogen_treatment constr
_refine_ls_matrix_type full
_refine_ls_number_parameters 210
_refine_ls_number_reflns 2920
_refine_ls_number_restraints 0
_refine_ls_restrained_S_all 0.947
_refine_ls_R_factor_all 0.173
_refine_ls_R_factor_gt 0.043
_refine_ls_shift/su_max <0.001
_refine_ls_shift/su_mean 0.000
_refine_ls_structure_factor_coef Fsqd
_refine_ls_weighting_details 'calc w = 1/[\s^2^(Fo^2^)+(0.0665P)^2^] where P = (Fo^2^+2Fc^2^)/3'
_refine_ls_weighting_scheme calc
_refine_ls_wR_factor_gt 0.104
_refine_ls_wR_factor_ref 0.151
_reflns_number_gt 1124
_reflns_number_total 2920
_reflns_threshold_expression I>2\s(I)
_cod_data_source_file om6120.cif
_cod_data_source_block I
_cod_depositor_comments
;
The following automatic conversions were performed:
'_symmetry_cell_setting' value 'Monoclinic' changed to 'monoclinic'
according to '/home/saulius/struct/CIF-dictionaries/cif_core.dic'
dictionary named 'cif_core.dic' version 2.4.1 from 2010-06-29.

Automatic conversion script
Id: cif_fix_enum 1527 2010-12-29 10:47:43Z saulius 

The following automatic conversions were performed:

'_symmetry_cell_setting' value 'Monoclinic' changed to 'monoclinic'
according to /home/saulius/struct/CIF-dictionaries/cif_core.dic
dictionary named 'cif_core.dic' version 2.4.1 from 2010-06-29.

Automatic conversion script
Id: cif_fix_values 1715 2011-07-08 13:25:40Z adriana 
;
_cod_original_sg_symbol_H-M 'P 21/c'
_cod_database_code 2201622
_cod_database_fobs_code 2201622

loop_
_symmetry_equiv_pos_as_xyz
'x, y, z'
'-x, y+1/2, -z+1/2'
'-x, -y, -z'
'x, -y-1/2, z-1/2'

loop_
_atom_site_label
_atom_site_fract_x
_atom_site_fract_y
_atom_site_fract_z
_atom_site_U_iso_or_equiv
_atom_site_adp_type
_atom_site_calc_flag
_atom_site_refinement_flags
_atom_site_occupancy
_atom_site_disorder_assembly
_atom_site_disorder_group
_atom_site_type_symbol
O1 0.80295(17) 0.57586(17) 1.1082(4) 0.0733(7) Uani d . 1 . . O
O2 0.77758(16) 0.44078(17) 1.0329(4) 0.0724(7) Uani d . 1 . . O
O3 0.55603(19) 0.78262(15) 0.8974(4) 0.0871(9) Uani d . 1 . . O
O4 0.41581(18) 0.74987(14) 0.7271(4) 0.0747(8) Uani d . 1 . . O
N1 0.75102(19) 0.5166(2) 1.0292(4) 0.0552(7) Uani d . 1 . . N
N2 0.4982(2) 0.72865(16) 0.8146(4) 0.0574(8) Uani d . 1 . . N
N3 0.37046(17) 0.58812(15) 0.6397(4) 0.0481(7) Uani d . 1 . . N
H3 0.3466 0.6398 0.6352 0.058 Uiso calc R 1 . . H
N4 0.31422(18) 0.51961(14) 0.5545(3) 0.0455(7) Uani d . 1 . . N
C1 0.4629(2) 0.57305(17) 0.7298(4) 0.0387(7) Uani d . 1 . . C
C2 0.5272(2) 0.63907(17) 0.8188(4) 0.0429(8) Uani d . 1 . . C
C3 0.6211(2) 0.62040(19) 0.9164(4) 0.0463(8) Uani d . 1 . . C
H3A 0.6618 0.6647 0.9750 0.056 Uiso calc R 1 . . H
C4 0.6532(2) 0.53652(19) 0.9255(4) 0.0426(7) Uani d . 1 . . C
C5 0.5938(2) 0.46978(18) 0.8367(4) 0.0445(8) Uani d . 1 . . C
H5 0.6171 0.4130 0.8425 0.053 Uiso calc R 1 . . H
C6 0.5013(2) 0.48765(17) 0.7410(4) 0.0420(7) Uani d . 1 . . C
H6 0.4623 0.4425 0.6814 0.050 Uiso calc R 1 . . H
C7 0.2229(2) 0.53496(19) 0.4898(4) 0.0441(8) Uani d . 1 . . C
C8 0.1667(2) 0.45925(19) 0.3949(4) 0.0454(8) Uani d . 1 . . C
C9 0.0727(2) 0.4683(2) 0.2878(5) 0.0614(10) Uani d . 1 . . C
H9 0.0425 0.5225 0.2789 0.074 Uiso calc R 1 . . H
C10 0.0234(2) 0.3977(3) 0.1944(5) 0.0740(12) Uani d . 1 . . C
H10 -0.0395 0.4048 0.1227 0.089 Uiso calc R 1 . . H
C11 0.0659(3) 0.3180(3) 0.2063(6) 0.0716(11) Uani d . 1 . . C
H11 0.0326 0.2709 0.1418 0.086 Uiso calc R 1 . . H
C12 0.1582(3) 0.3075(2) 0.3138(6) 0.0710(11) Uani d . 1 . . C
H12 0.1872 0.2528 0.3239 0.085 Uiso calc R 1 . . H
C13 0.2079(2) 0.3772(2) 0.4068(5) 0.0586(9) Uani d . 1 . . C
H13 0.2706 0.3692 0.4791 0.070 Uiso calc R 1 . . H
C14 0.1735(2) 0.6207(2) 0.5064(5) 0.0560(9) Uani d . 1 . . C
H14A 0.2011 0.6468 0.6305 0.067 Uiso calc R 1 . . H
H14B 0.1047 0.6106 0.5027 0.067 Uiso calc R 1 . . H
C15 0.1842(3) 0.6837(2) 0.3471(6) 0.0745(11) Uani d . 1 . . C
H15A 0.2522 0.6934 0.3488 0.089 Uiso calc R 1 . . H
H15C 0.1534 0.7378 0.3671 0.089 Uiso calc R 1 . . H
H15B 0.1537 0.6597 0.2241 0.089 Uiso calc R 1 . . H

loop_
_atom_site_aniso_label
_atom_site_aniso_U_11
_atom_site_aniso_U_22
_atom_site_aniso_U_33
_atom_site_aniso_U_12
_atom_site_aniso_U_13
_atom_site_aniso_U_23
O1 0.0600(15) 0.0806(17) 0.0711(17) -0.0114(14) -0.0071(13) 0.0024(15)
O2 0.0606(15) 0.0683(17) 0.0833(18) 0.0227(13) 0.0019(13) 0.0099(13)
O3 0.0819(17) 0.0361(12) 0.129(2) -0.0082(13) -0.0155(16) -0.0100(15)
O4 0.0651(16) 0.0397(12) 0.109(2) 0.0123(12) -0.0085(15) -0.0025(13)
N1 0.0493(18) 0.0617(19) 0.0535(18) 0.0055(16) 0.0072(14) 0.0082(15)
N2 0.0607(19) 0.0341(16) 0.073(2) 0.0011(14) 0.0029(16) -0.0007(14)
N3 0.0451(14) 0.0333(13) 0.0617(17) 0.0038(11) 0.0006(13) -0.0041(13)
N4 0.0455(16) 0.0387(14) 0.0498(16) 0.0005(13) 0.0031(12) 0.0010(12)
C1 0.0435(17) 0.0332(16) 0.0399(17) -0.0003(14) 0.0093(14) 0.0006(14)
C2 0.0484(19) 0.0297(15) 0.050(2) 0.0025(14) 0.0077(15) -0.0011(14)
C3 0.0429(17) 0.0428(18) 0.052(2) -0.0059(14) 0.0056(15) -0.0010(15)
C4 0.0391(16) 0.0452(18) 0.0435(18) 0.0054(14) 0.0080(14) 0.0086(15)
C5 0.054(2) 0.0332(16) 0.0471(19) 0.0040(14) 0.0112(16) 0.0019(14)
C6 0.0500(18) 0.0320(16) 0.0427(18) -0.0017(14) 0.0063(15) 0.0002(14)
C7 0.0448(18) 0.0464(19) 0.0417(18) 0.0072(14) 0.0104(14) 0.0072(15)
C8 0.0413(17) 0.0475(18) 0.0476(19) -0.0010(15) 0.0091(15) 0.0085(16)
C9 0.044(2) 0.065(2) 0.072(2) 0.0037(17) 0.0041(18) 0.004(2)
C10 0.041(2) 0.096(3) 0.078(3) -0.012(2) -0.0057(18) -0.002(2)
C11 0.059(2) 0.075(3) 0.078(3) -0.018(2) 0.007(2) -0.015(2)
C12 0.069(2) 0.051(2) 0.087(3) -0.0094(19) -0.001(2) -0.003(2)
C13 0.0478(19) 0.053(2) 0.067(2) -0.0030(16) -0.0074(17) 0.0008(18)
C14 0.058(2) 0.0491(19) 0.062(2) 0.0077(17) 0.0134(17) -0.0013(17)
C15 0.075(2) 0.060(2) 0.088(3) 0.014(2) 0.015(2) 0.016(2)

loop_
_atom_type_symbol
_atom_type_description
_atom_type_scat_dispersion_real
_atom_type_scat_dispersion_imag
_atom_type_scat_source
O O 0.0106 0.0060 'International Tables Vol C Tables 4.2.6.8 and 6.1.1.4'
N N 0.0061 0.0033 'International Tables Vol C Tables 4.2.6.8 and 6.1.1.4'
C C 0.0033 0.0016 'International Tables Vol C Tables 4.2.6.8 and 6.1.1.4'
H H 0.0000 0.0000 'International Tables Vol C Tables 4.2.6.8 and 6.1.1.4'

loop_
_geom_angle_atom_site_label_1
_geom_angle_atom_site_label_2
_geom_angle_atom_site_label_3
_geom_angle
_geom_angle_publ_flag
O2 N1 O1 123.3(3) yes
O2 N1 C4 117.7(3) ?
O1 N1 C4 119.0(3) ?
O3 N2 O4 121.4(2) yes
O3 N2 C2 118.9(3) ?
O4 N2 C2 119.7(3) ?
C1 N3 N4 119.1(2) yes
C1 N3 H3 120.4 ?
N4 N3 H3 120.4 ?
C7 N4 N3 117.0(2) yes
N3 C1 C6 120.4(3) ?
N3 C1 C2 123.6(2) ?
C6 C1 C2 116.1(3) ?
C3 C2 C1 121.8(2) ?
C3 C2 N2 116.5(3) ?
C1 C2 N2 121.8(3) ?
C4 C3 C2 119.3(3) ?
C4 C3 H3A 120.3 ?
C2 C3 H3A 120.3 ?
C3 C4 C5 121.1(3) ?
C3 C4 N1 119.5(3) ?
C5 C4 N1 119.4(3) ?
C6 C5 C4 119.9(3) ?
C6 C5 H5 120.1 ?
C4 C5 H5 120.1 ?
C5 C6 C1 121.8(3) ?
C5 C6 H6 119.1 ?
C1 C6 H6 119.1 ?
N4 C7 C8 114.5(3) ?
N4 C7 C14 124.8(3) ?
C8 C7 C14 120.8(3) ?
C13 C8 C9 117.6(3) ?
C13 C8 C7 120.6(3) ?
C9 C8 C7 121.7(3) ?
C10 C9 C8 120.6(3) ?
C10 C9 H9 119.7 ?
C8 C9 H9 119.7 ?
C11 C10 C9 120.7(3) ?
C11 C10 H10 119.7 ?
C9 C10 H10 119.7 ?
C10 C11 C12 119.6(3) ?
C10 C11 H11 120.2 ?
C12 C11 H11 120.2 ?
C11 C12 C13 120.3(3) ?
C11 C12 H12 119.9 ?
C13 C12 H12 119.9 ?
C12 C13 C8 121.2(3) ?
C12 C13 H13 119.4 ?
C8 C13 H13 119.4 ?
C7 C14 C15 112.9(3) ?
C7 C14 H14A 109.0 ?
C15 C14 H14A 109.0 ?
C7 C14 H14B 109.0 ?
C15 C14 H14B 109.0 ?
H14A C14 H14B 107.8 ?
C14 C15 H15A 109.5 ?
C14 C15 H15C 109.5 ?
H15A C15 H15C 109.5 ?
C14 C15 H15B 109.5 ?
H15A C15 H15B 109.5 ?
H15C C15 H15B 109.5 ?

loop_
_geom_bond_atom_site_label_1
_geom_bond_atom_site_label_2
_geom_bond_site_symmetry_2
_geom_bond_distance
_geom_bond_publ_flag
O1 N1 . 1.228(3) ?
O2 N1 . 1.222(3) ?
O3 N2 . 1.223(3) ?
O4 N2 . 1.238(3) ?
N1 C4 . 1.450(4) yes
N2 C2 . 1.435(3) yes
N3 C1 . 1.343(3) yes
N3 N4 . 1.379(3) yes
N3 H3 . 0.860 ?
N4 C7 . 1.289(3) yes
C1 C6 . 1.415(4) ?
C1 C2 . 1.418(4) ?
C2 C3 . 1.386(4) ?
C3 C4 . 1.363(4) ?
C3 H3A . 0.930 ?
C4 C5 . 1.389(4) ?
C5 C6 . 1.363(4) ?
C5 H5 . 0.930 ?
C6 H6 . 0.930 ?
C7 C8 . 1.488(4) ?
C7 C14 . 1.504(4) ?
C8 C13 . 1.383(4) ?
C8 C9 . 1.387(4) ?
C9 C10 . 1.381(5) ?
C9 H9 . 0.930 ?
C10 C11 . 1.357(5) ?
C10 H10 . 0.930 ?
C11 C12 . 1.371(5) ?
C11 H11 . 0.930 ?
C12 C13 . 1.373(4) ?
C12 H12 . 0.930 ?
C13 H13 . 0.930 ?
C14 C15 . 1.512(4) ?
C14 H14A . 0.970 ?
C14 H14B . 0.970 ?
C15 H15A . 0.960 ?
C15 H15C . 0.960 ?
C15 H15B . 0.960 ?

loop_
_geom_torsion_atom_site_label_1
_geom_torsion_atom_site_label_2
_geom_torsion_atom_site_label_3
_geom_torsion_atom_site_label_4
_geom_torsion
C1 N3 N4 C7 172.1(3)
N4 N3 C1 C6 -1.5(4)
N4 N3 C1 C2 178.9(3)
N3 C1 C2 C3 177.7(3)
C6 C1 C2 C3 -2.0(4)
N3 C1 C2 N2 -1.6(5)
C6 C1 C2 N2 178.7(3)
O3 N2 C2 C3 -0.8(4)
O4 N2 C2 C3 178.8(3)
O3 N2 C2 C1 178.5(3)
O4 N2 C2 C1 -1.9(5)
C1 C2 C3 C4 0.8(4)
N2 C2 C3 C4 -179.9(3)
C2 C3 C4 C5 0.8(5)
C2 C3 C4 N1 -179.3(3)
O2 N1 C4 C3 -179.4(3)
O1 N1 C4 C3 0.5(4)
O2 N1 C4 C5 0.5(4)
O1 N1 C4 C5 -179.7(3)
C3 C4 C5 C6 -1.0(4)
N1 C4 C5 C6 179.1(3)
C4 C5 C6 C1 -0.4(4)
N3 C1 C6 C5 -177.9(3)
C2 C1 C6 C5 1.8(4)
N3 N4 C7 C8 178.4(2)
N3 N4 C7 C14 -2.0(4)
N4 C7 C8 C13 10.0(4)
C14 C7 C8 C13 -169.6(3)
N4 C7 C8 C9 -168.3(3)
C14 C7 C8 C9 12.1(4)
C13 C8 C9 C10 -1.1(5)
C7 C8 C9 C10 177.3(3)
C8 C9 C10 C11 0.3(5)
C9 C10 C11 C12 0.7(6)
C10 C11 C12 C13 -0.9(6)
C11 C12 C13 C8 0.1(6)
C9 C8 C13 C12 0.9(5)
C7 C8 C13 C12 -177.5(3)
N4 C7 C14 C15 84.1(4)
C8 C7 C14 C15 -96.4(3)

loop_
_cod_related_entry_id
_cod_related_entry_database
_cod_related_entry_code
1 ChemSpider 4704025
